data_1506656
loop_
_publ_author_name
'Kang, Hu'
'Facchetti, Antonio'
'Stern, Charlotte L.'
'Rheingold, Arnold L.'
'Kassel, W. Scott'
'Marks, Tobin J.'

_publ_section_title
;
 Efficient synthesis and structural characteristics of zwitterionic
 twisted pi-electron system biaryls.
;
_journal_issue 17
_journal_name_full 'Organic letters'
_journal_page_first 3721
_journal_page_last 3724
_journal_paper_doi 10.1021/ol051365x
_journal_volume 7
_journal_year 2005
_chemical_formula_sum 'C16 H22 I N O2'
_chemical_formula_weight 387.25
_chemical_melting_point 531
_chemical_name_systematic '4-(4-Hydroxy-2,6-dimethyl-phenyl)-1,3,5-trimethyl-pyridinium iodide'
_space_group_IT_number 15
_symmetry_cell_setting monoclinic
_symmetry_space_group_name_Hall '-C 2yc'
_symmetry_space_group_name_H-M 'C 1 2/c 1'
_atom_sites_solution_hydrogens geom
_atom_sites_solution_primary direct
_atom_sites_solution_secondary difmap
_audit_creation_method SHELXL-97
_cell_angle_alpha 90.00
_cell_angle_beta 109.661(15)
_cell_angle_gamma 90.00
_cell_formula_units_Z 8
_cell_length_a 27.251(7)
_cell_length_b 11.5610(18)
_cell_length_c 11.868(3)
_cell_measurement_temperature 153(2)
_cell_volume 3521.0(14)
_computing_cell_refinement 'Bruker SMART'
_computing_data_collection 'Bruker SMART'
_computing_data_reduction 'Bruker SAINT'
_computing_molecular_graphics 'Bruker SHELXTL'
_computing_publication_material 'Bruker SHELXTL'
_computing_structure_refinement 'SHELXL-97 (Sheldrick, 1997)'
_computing_structure_solution 'SHELXS-97 (Sheldrick, 1990)'
_diffrn_ambient_temperature 153(2)
_diffrn_measured_fraction_theta_full 0.923
_diffrn_measured_fraction_theta_max 0.923
_diffrn_measurement_device_type 'CCD area detector'
_diffrn_measurement_method 'omega scans'
_diffrn_radiation_monochromator graphite
_diffrn_radiation_source 'fine-focus sealed tube'
_diffrn_radiation_type MoK\a
_diffrn_radiation_wavelength 0.71073
_diffrn_reflns_av_R_equivalents 0.0366
_diffrn_reflns_av_sigmaI/netI 0.0273
_diffrn_reflns_limit_h_max 35
_diffrn_reflns_limit_h_min -35
_diffrn_reflns_limit_k_max 15
_diffrn_reflns_limit_k_min -15
_diffrn_reflns_limit_l_max 16
_diffrn_reflns_limit_l_min -15
_diffrn_reflns_number 15979
_diffrn_reflns_theta_full 28.88
_diffrn_reflns_theta_max 28.88
_diffrn_reflns_theta_min 1.59
_exptl_absorpt_coefficient_mu 1.820
_exptl_absorpt_correction_T_max 0.9264
_exptl_absorpt_correction_T_min 0.5903
_exptl_absorpt_correction_type integration
_exptl_crystal_colour colorless
_exptl_crystal_density_diffrn 1.461
_exptl_crystal_density_meas 0
_exptl_crystal_density_method 'not measured'
_exptl_crystal_description plate
_exptl_crystal_F_000 1552
_exptl_crystal_size_max 0.464
_exptl_crystal_size_mid 0.122
_exptl_crystal_size_min 0.042
_refine_diff_density_max 1.205
_refine_diff_density_min -0.989
_refine_diff_density_rms 0.088
_refine_ls_extinction_method none
_refine_ls_goodness_of_fit_ref 1.029
_refine_ls_hydrogen_treatment mixed
_refine_ls_matrix_type full
_refine_ls_number_parameters 199
_refine_ls_number_reflns 4275
_refine_ls_number_restraints 0
_refine_ls_restrained_S_all 1.029
_refine_ls_R_factor_all 0.0455
_refine_ls_R_factor_gt 0.0320
_refine_ls_shift/su_max 0.307
_refine_ls_shift/su_mean 0.023
_refine_ls_structure_factor_coef Fsqd
_refine_ls_weighting_details 'calc w=1/[\s^2^(Fo^2^)+(0.0383P)^2^+7.0496P] where P=(Fo^2^+2Fc^2^)/3'
_refine_ls_weighting_scheme calc
_refine_ls_wR_factor_gt 0.0756
_refine_ls_wR_factor_ref 0.0840
_reflns_number_gt 3419
_reflns_number_total 4275
_reflns_threshold_expression >2sigma(I)
_cod_data_source_file ol051365xsi20050610_091258.cif
_cod_data_source_block s63n1m
_cod_depositor_comments
;
The following automatic conversions were performed:

'_symmetry_cell_setting' value 'Monoclinic' changed to 'monoclinic'
according to /home/saulius/struct/CIF-dictionaries/cif_core.dic
dictionary named 'cif_core.dic' version 2.4.1 from 2010-06-29.

Automatic conversion script
Id: cif_fix_values 1715 2011-07-08 13:25:40Z adriana 
;
_cod_original_cell_volume 3521.1(13)
_cod_original_sg_symbol_H-M C2/c
_cod_database_code 1506656

loop_
_symmetry_equiv_pos_as_xyz
'x, y, z'
'-x, y, -z+1/2'
'x+1/2, y+1/2, z'
'-x+1/2, y+1/2, -z+1/2'
'-x, -y, -z'
'x, -y, z-1/2'
'-x+1/2, -y+1/2, -z'
'x+1/2, -y+1/2, z-1/2'

loop_
_atom_site_label
_atom_site_type_symbol
_atom_site_fract_x
_atom_site_fract_y
_atom_site_fract_z
_atom_site_U_iso_or_equiv
_atom_site_adp_type
_atom_site_occupancy
_atom_site_symmetry_multiplicity
_atom_site_calc_flag
_atom_site_refinement_flags
I2 I 1.0000 0.12002(2) 0.2500 0.05756(12) Uani 1 2 d S
I1 I 1.0000 0.52777(2) 0.2500 0.03838(9) Uani 1 2 d S
O1 O 0.64947(7) 0.7315(2) 0.1365(2) 0.0425(5) Uani 1 1 d .
H1 H 0.6359(15) 0.762(4) 0.177(3) 0.052(11) Uiso 1 1 d .
N1 N 0.97486(8) 0.7695(2) 0.4289(2) 0.0315(5) Uani 1 1 d .
C1 C 0.86840(9) 0.7513(2) 0.3364(2) 0.0265(5) Uani 1 1 d .
C2 C 0.89358(11) 0.8466(2) 0.3082(2) 0.0340(6) Uani 1 1 d .
C3 C 0.94725(11) 0.8520(3) 0.3563(2) 0.0357(6) Uani 1 1 d .
H3 H 0.9649 0.9160 0.3373 0.043 Uiso 1 1 calc R
C5 C 0.95140(10) 0.6775(2) 0.4573(2) 0.0304(5) Uani 1 1 d .
H5 H 0.9718 0.6200 0.5094 0.036 Uiso 1 1 calc R
C6 C 0.89770(10) 0.6652(2) 0.4116(2) 0.0274(5) Uani 1 1 d .
C7 C 0.81024(9) 0.7433(2) 0.2862(2) 0.0260(5) Uani 1 1 d .
C8 C 0.78046(10) 0.7989(2) 0.3455(2) 0.0294(5) Uani 1 1 d .
C9 C 0.72623(10) 0.7951(2) 0.2961(2) 0.0317(6) Uani 1 1 d .
H9 H 0.7056 0.8327 0.3355 0.038 Uiso 1 1 calc R
C10 C 0.70228(10) 0.7366(2) 0.1891(2) 0.0320(6) Uani 1 1 d .
C11 C 0.73233(10) 0.6808(2) 0.1315(2) 0.0314(6) Uani 1 1 d .
H11 H 0.7157 0.6406 0.0588 0.038 Uiso 1 1 calc R
C12 C 0.78643(10) 0.6833(2) 0.1789(2) 0.0277(5) Uani 1 1 d .
C13 C 0.81819(11) 0.6228(3) 0.1144(3) 0.0375(6) Uani 1 1 d .
H13A H 0.7949 0.5910 0.0388 0.056 Uiso 1 1 calc R
H13B H 0.8382 0.5599 0.1645 0.056 Uiso 1 1 calc R
H13C H 0.8422 0.6782 0.0980 0.056 Uiso 1 1 calc R
C14 C 0.80605(12) 0.8625(3) 0.4618(3) 0.0402(7) Uani 1 1 d .
H14A H 0.8245 0.9304 0.4471 0.060 Uiso 1 1 calc R
H14B H 0.8309 0.8110 0.5188 0.060 Uiso 1 1 calc R
H14C H 0.7794 0.8873 0.4951 0.060 Uiso 1 1 calc R
C15 C 0.86438(13) 0.9420(3) 0.2260(3) 0.0526(9) Uani 1 1 d .
H15A H 0.8893 0.9964 0.2122 0.079 Uiso 1 1 calc R
H15B H 0.8422 0.9828 0.2630 0.079 Uiso 1 1 calc R
H15C H 0.8427 0.9086 0.1496 0.079 Uiso 1 1 calc R
C16 C 0.87285(11) 0.5594(2) 0.4432(3) 0.0372(6) Uani 1 1 d .
H16A H 0.8472 0.5830 0.4799 0.056 Uiso 1 1 calc R
H16B H 0.8997 0.5116 0.4997 0.056 Uiso 1 1 calc R
H16C H 0.8555 0.5147 0.3705 0.056 Uiso 1 1 calc R
C17 C 1.03247(10) 0.7779(3) 0.4762(3) 0.0404(7) Uani 1 1 d .
H17A H 1.0455 0.7449 0.5568 0.061 Uiso 1 1 calc R
H17B H 1.0428 0.8594 0.4792 0.061 Uiso 1 1 calc R
H17C H 1.0471 0.7352 0.4236 0.061 Uiso 1 1 calc R
O2 O 0.59938(9) 0.8222(3) 0.2789(2) 0.0498(6) Uani 1 1 d .
H02A H 0.5839(13) 0.772(3) 0.281(3) 0.031(10) Uiso 1 1 d .
H02B H 0.579(2) 0.874(4) 0.271(5) 0.088(18) Uiso 1 1 d .

loop_
_atom_site_aniso_label
_atom_site_aniso_U_11
_atom_site_aniso_U_22
_atom_site_aniso_U_33
_atom_site_aniso_U_23
_atom_site_aniso_U_13
_atom_site_aniso_U_12
I2 0.0740(2) 0.02884(16) 0.0983(3) 0.000 0.0665(2) 0.000
I1 0.04093(15) 0.03402(15) 0.03692(14) 0.000 0.00878(11) 0.000
O1 0.0192(9) 0.0601(15) 0.0445(12) -0.0073(11) 0.0061(9) -0.0008(9)
N1 0.0193(10) 0.0432(13) 0.0300(11) -0.0001(10) 0.0058(8) -0.0023(9)
C1 0.0217(11) 0.0304(13) 0.0263(12) 0.0002(10) 0.0067(9) -0.0003(10)
C2 0.0283(13) 0.0347(14) 0.0343(14) 0.0060(11) 0.0043(11) -0.0027(11)
C3 0.0299(14) 0.0402(15) 0.0346(14) 0.0045(12) 0.0075(11) -0.0085(11)
C5 0.0263(12) 0.0347(14) 0.0280(12) 0.0030(11) 0.0061(10) 0.0035(10)
C6 0.0269(12) 0.0304(13) 0.0261(12) 0.0006(10) 0.0104(10) -0.0006(10)
C7 0.0204(11) 0.0276(12) 0.0281(12) 0.0027(10) 0.0056(10) -0.0004(9)
C8 0.0246(12) 0.0313(13) 0.0303(13) -0.0018(10) 0.0063(10) 0.0008(10)
C9 0.0234(12) 0.0364(14) 0.0356(14) -0.0020(11) 0.0104(11) 0.0033(10)
C10 0.0203(12) 0.0374(15) 0.0353(14) 0.0013(11) 0.0055(10) -0.0003(10)
C11 0.0267(12) 0.0346(14) 0.0286(12) -0.0043(11) 0.0038(10) -0.0020(11)
C12 0.0242(12) 0.0290(13) 0.0299(12) 0.0020(10) 0.0089(10) 0.0016(10)
C13 0.0329(14) 0.0458(17) 0.0343(14) -0.0043(12) 0.0120(11) 0.0070(12)
C14 0.0357(15) 0.0464(17) 0.0348(15) -0.0108(13) 0.0072(12) 0.0008(13)
C15 0.0374(16) 0.0448(18) 0.063(2) 0.0249(16) -0.0003(15) -0.0063(14)
C16 0.0342(14) 0.0355(15) 0.0379(14) 0.0103(12) 0.0067(12) -0.0026(12)
C17 0.0191(12) 0.0589(19) 0.0398(15) -0.0044(14) 0.0058(11) -0.0033(12)
O2 0.0294(12) 0.0611(17) 0.0604(15) -0.0134(13) 0.0168(11) -0.0021(13)

loop_
_atom_type_symbol
_atom_type_description
_atom_type_scat_dispersion_real
_atom_type_scat_dispersion_imag
_atom_type_scat_source
C C 0.0033 0.0016 'International Tables Vol C Tables 4.2.6.8 and 6.1.1.4'
H H 0.0000 0.0000 'International Tables Vol C Tables 4.2.6.8 and 6.1.1.4'
N N 0.0061 0.0033 'International Tables Vol C Tables 4.2.6.8 and 6.1.1.4'
O O 0.0106 0.0060 'International Tables Vol C Tables 4.2.6.8 and 6.1.1.4'
I I -0.4742 1.8119 'International Tables Vol C Tables 4.2.6.8 and 6.1.1.4'

loop_
_geom_angle_atom_site_label_1
_geom_angle_atom_site_label_2
_geom_angle_atom_site_label_3
_geom_angle
C10 O1 H1 110(3)
C3 N1 C5 121.1(2)
C3 N1 C17 119.5(2)
C5 N1 C17 119.4(2)
C6 C1 C2 119.7(2)
C6 C1 C7 120.8(2)
C2 C1 C7 119.5(2)
C3 C2 C1 118.3(2)
C3 C2 C15 119.3(3)
C1 C2 C15 122.4(2)
N1 C3 C2 121.5(3)
N1 C3 H3 119.3
C2 C3 H3 119.2
N1 C5 C6 120.9(2)
N1 C5 H5 119.6
C6 C5 H5 119.6
C5 C6 C1 118.6(2)
C5 C6 C16 119.4(2)
C1 C6 C16 122.1(2)
C8 C7 C12 121.0(2)
C8 C7 C1 119.2(2)
C12 C7 C1 119.7(2)
C9 C8 C7 119.1(2)
C9 C8 C14 119.8(2)
C7 C8 C14 121.1(2)
C10 C9 C8 120.3(2)
C10 C9 H9 119.9
C8 C9 H9 119.9
O1 C10 C11 117.4(2)
O1 C10 C9 122.5(2)
C11 C10 C9 120.1(2)
C12 C11 C10 120.7(2)
C12 C11 H11 119.6
C10 C11 H11 119.6
C11 C12 C7 118.8(2)
C11 C12 C13 119.8(2)
C7 C12 C13 121.4(2)
C12 C13 H13A 109.5
C12 C13 H13B 109.5
H13A C13 H13B 109.5
C12 C13 H13C 109.5
H13A C13 H13C 109.5
H13B C13 H13C 109.5
C8 C14 H14A 109.5
C8 C14 H14B 109.5
H14A C14 H14B 109.5
C8 C14 H14C 109.5
H14A C14 H14C 109.5
H14B C14 H14C 109.5
C2 C15 H15A 109.5
C2 C15 H15B 109.5
H15A C15 H15B 109.5
C2 C15 H15C 109.5
H15A C15 H15C 109.5
H15B C15 H15C 109.5
C6 C16 H16A 109.5
C6 C16 H16B 109.5
H16A C16 H16B 109.5
C6 C16 H16C 109.5
H16A C16 H16C 109.5
H16B C16 H16C 109.5
N1 C17 H17A 109.5
N1 C17 H17B 109.5
H17A C17 H17B 109.5
N1 C17 H17C 109.5
H17A C17 H17C 109.5
H17B C17 H17C 109.5
H02A O2 H02B 103(5)

loop_
_geom_bond_atom_site_label_1
_geom_bond_atom_site_label_2
_geom_bond_distance
O1 C10 1.364(3)
O1 H1 0.78(4)
N1 C3 1.335(4)
N1 C5 1.340(3)
N1 C17 1.482(3)
C1 C6 1.395(4)
C1 C2 1.397(4)
C1 C7 1.496(3)
C2 C3 1.381(4)
C2 C15 1.509(4)
C3 H3 0.9500
C5 C6 1.386(4)
C5 H5 0.9500
C6 C16 1.505(4)
C7 C8 1.397(4)
C7 C12 1.404(4)
C8 C9 1.395(4)
C8 C14 1.511(4)
C9 C10 1.392(4)
C9 H9 0.9500
C10 C11 1.390(4)
C11 C12 1.390(4)
C11 H11 0.9500
C12 C13 1.506(4)
C13 H13A 0.9800
C13 H13B 0.9800
C13 H13C 0.9800
C14 H14A 0.9800
C14 H14B 0.9800
C14 H14C 0.9800
C15 H15A 0.9800
C15 H15B 0.9800
C15 H15C 0.9800
C16 H16A 0.9800
C16 H16B 0.9800
C16 H16C 0.9800
C17 H17A 0.9800
C17 H17B 0.9800
C17 H17C 0.9800
O2 H02A 0.72(3)
O2 H02B 0.80(5)

loop_
_geom_torsion_atom_site_label_1
_geom_torsion_atom_site_label_2
_geom_torsion_atom_site_label_3
_geom_torsion_atom_site_label_4
_geom_torsion
C6 C1 C2 C3 0.1(4)
C7 C1 C2 C3 179.6(3)
C6 C1 C2 C15 179.1(3)
C7 C1 C2 C15 -1.4(4)
C5 N1 C3 C2 0.4(4)
C17 N1 C3 C2 178.7(3)
C1 C2 C3 N1 -0.6(4)
C15 C2 C3 N1 -179.7(3)
C3 N1 C5 C6 0.2(4)
C17 N1 C5 C6 -178.0(3)
N1 C5 C6 C1 -0.7(4)
N1 C5 C6 C16 178.6(2)
C2 C1 C6 C5 0.6(4)
C7 C1 C6 C5 -178.9(2)
C2 C1 C6 C16 -178.8(3)
C7 C1 C6 C16 1.7(4)
C6 C1 C7 C8 94.6(3)
C2 C1 C7 C8 -84.9(3)
C6 C1 C7 C12 -87.3(3)
C2 C1 C7 C12 93.3(3)
C12 C7 C8 C9 -0.6(4)
C1 C7 C8 C9 177.5(2)
C12 C7 C8 C14 179.3(3)
C1 C7 C8 C14 -2.6(4)
C7 C8 C9 C10 0.1(4)
C14 C8 C9 C10 -179.9(3)
C8 C9 C10 O1 -179.3(3)
C8 C9 C10 C11 0.4(4)
O1 C10 C11 C12 179.3(3)
C9 C10 C11 C12 -0.4(4)
C10 C11 C12 C7 -0.1(4)
C10 C11 C12 C13 -179.6(3)
C8 C7 C12 C11 0.6(4)
C1 C7 C12 C11 -177.5(2)
C8 C7 C12 C13 -179.9(3)
C1 C7 C12 C13 2.0(4)

loop_
_cod_related_entry_id
_cod_related_entry_database
_cod_related_entry_code
1 ChemSpider 30651740
